data_7160860
loop_
_publ_author_name
'Chen, Yong-Shun'
'Indurmuddam, Ranadheer Reddy'
'Hong, Bor-Cherng'
'Chien, Su-Ying'

_publ_section_title
;
 A one-pot visible-light strategy for cyclobutanone synthesis <i>via</i>
 sequential [2 + 2] cycloaddition and Nef reaction of nitroalkenes and
 2-vinylpyridines.
;
_journal_name_full 'Organic &amp; biomolecular chemistry'
_journal_paper_doi 10.1039/d5ob01564b
_journal_year 2025
_chemical_absolute_configuration ad
_chemical_formula_sum 'C15 H14 N2 O2'
_chemical_formula_weight 254.28
_space_group_crystal_system orthorhombic
_space_group_IT_number 33
_space_group_name_Hall 'P 2c -2n'
_space_group_name_H-M_alt 'P n a 21'
_atom_sites_solution_hydrogens geom
_audit_creation_method SHELXL-2019/3
_audit_update_record
;
2025-09-02 deposited with the CCDC.	2025-11-14 downloaded from the CCDC.
;
_cell_angle_alpha 90
_cell_angle_beta 90
_cell_angle_gamma 90
_cell_formula_units_Z 4
_cell_length_a 8.1448(2)
_cell_length_b 17.0816(5)
_cell_length_c 9.2698(3)
_cell_measurement_reflns_used 9044
_cell_measurement_temperature 200(2)
_cell_measurement_theta_max 70.09
_cell_measurement_theta_min 5.43
_cell_volume 1289.67(6)
_computing_cell_refinement 'SAINT V8.40B (Bruker AXS LLC, 2019)'
_computing_data_collection 'Bruker Instrument Service vV6.2.16'
_computing_data_reduction 'SAINT V8.40B (Bruker AXS LLC, 2019)'
_computing_molecular_graphics 'shelXle (C.B. Huebschle, rev 1503)'
_computing_publication_material 'Bruker APEX5 v2023.9-4'
_computing_structure_refinement 'SHELXL-2019/2 (Sheldrick, 2019)'
_computing_structure_solution 'XT, VERSION 2018/2'
_diffrn_ambient_temperature 200(2)
_diffrn_measured_fraction_theta_full 0.999
_diffrn_measured_fraction_theta_max 0.999
_diffrn_measurement_device_type 'Bruker D8 VENTURE (PHOTON III C14 COMS-10cmx14cm)'
_diffrn_measurement_method '\f and \w scans'
_diffrn_radiation_type CuK\a
_diffrn_radiation_wavelength 1.54178
_diffrn_reflns_av_R_equivalents 0.0258
_diffrn_reflns_av_unetI/netI 0.0216
_diffrn_reflns_Laue_measured_fraction_full 0.999
_diffrn_reflns_Laue_measured_fraction_max 0.999
_diffrn_reflns_limit_h_max 9
_diffrn_reflns_limit_h_min -9
_diffrn_reflns_limit_k_max 19
_diffrn_reflns_limit_k_min -20
_diffrn_reflns_limit_l_max 10
_diffrn_reflns_limit_l_min -11
_diffrn_reflns_number 11637
_diffrn_reflns_point_group_measured_fraction_full 0.948
_diffrn_reflns_point_group_measured_fraction_max 0.947
_diffrn_reflns_theta_full 67.679
_diffrn_reflns_theta_max 69.969
_diffrn_reflns_theta_min 5.429
_exptl_absorpt_coefficient_mu 0.717
_exptl_absorpt_correction_T_max 0.9805
_exptl_absorpt_correction_T_min 0.8588
_exptl_absorpt_correction_type multi-scan
_exptl_absorpt_process_details
; 
Krause, L., Herbst-Irmer, R., Sheldrick, G. M., Stalke, D. (2015). 
"Comparison of silver and molybdenum microfocus X-ray sources for 
single-crystal structure determination" 
J. Appl. Cryst. 48, 3-10. 
doi:10.1107/S1600576714022985 
;
_exptl_crystal_colour colourless
_exptl_crystal_density_diffrn 1.310
_exptl_crystal_description prism
_exptl_crystal_F_000 536
_exptl_crystal_size_max 0.225
_exptl_crystal_size_mid 0.117
_exptl_crystal_size_min 0.107
_refine_diff_density_max 0.166
_refine_diff_density_min -0.083
_refine_diff_density_rms 0.026
_refine_ls_abs_structure_details
; 
 Flack x determined using 979 quotients [(I+)-(I-)]/[(I+)+(I-)] 
 (Parsons, Flack and Wagner, Acta Cryst. B69 (2013) 249-259). 
;
_refine_ls_abs_structure_Flack 0.01(7)
_refine_ls_extinction_method none
_refine_ls_goodness_of_fit_ref 1.032
_refine_ls_hydrogen_treatment constr
_refine_ls_matrix_type full
_refine_ls_number_parameters 172
_refine_ls_number_reflns 2304
_refine_ls_number_restraints 1
_refine_ls_restrained_S_all 1.032
_refine_ls_R_factor_all 0.0266
_refine_ls_R_factor_gt 0.0263
_refine_ls_shift/su_max 0.000
_refine_ls_shift/su_mean 0.000
_refine_ls_structure_factor_coef Fsqd
_refine_ls_weighting_details 'w=1/[\s^2^(Fo^2^)+(0.0474P)^2^+0.1052P] where P=(Fo^2^+2Fc^2^)/3'
_refine_ls_weighting_scheme calc
_refine_ls_wR_factor_gt 0.0718
_refine_ls_wR_factor_ref 0.0722
_reflns_Friedel_coverage 0.779
_reflns_Friedel_fraction_full 0.890
_reflns_Friedel_fraction_max 0.887
_reflns_number_gt 2271
_reflns_number_total 2304
_reflns_threshold_expression 'I > 2\s(I)'
_cod_data_source_file d5ob01564b2.cif
_cod_data_source_block ic23227
_cod_database_code 7160860
_shelx_shelxl_version_number 2019/3
_shelx_space_group_comment
; 
The symmetry employed for this shelxl refinement is uniquely defined 
by the following loop, which should always be used as a source of 
symmetry information in preference to the above space-group names. 
They are only intended as comments. 
;
_shelx_estimated_absorpt_t_min 0.855
_shelx_estimated_absorpt_t_max 0.927

loop_
_space_group_symop_operation_xyz
'x, y, z'
'-x, -y, z+1/2'
'x+1/2, -y+1/2, z'
'-x+1/2, y+1/2, z+1/2'

loop_
_atom_site_label
_atom_site_type_symbol
_atom_site_fract_x
_atom_site_fract_y
_atom_site_fract_z
_atom_site_U_iso_or_equiv
_atom_site_adp_type
_atom_site_occupancy
_atom_site_site_symmetry_order
_atom_site_calc_flag
_atom_site_refinement_flags_posn
_atom_site_refinement_flags_adp
_atom_site_refinement_flags_occupancy
_atom_site_disorder_assembly
_atom_site_disorder_group
O1 O 0.81219(19) 0.70625(7) 0.50109(17) 0.0524(4) Uani 1 1 d . . . . .
O2 O 0.97234(19) 0.62546(8) 0.61019(19) 0.0569(4) Uani 1 1 d . . . . .
N1 N 0.85700(18) 0.64026(8) 0.53041(17) 0.0388(3) Uani 1 1 d . . . . .
N2 N 0.49546(18) 0.45620(8) 0.40133(18) 0.0381(3) Uani 1 1 d . . . . .
C1 C 0.7622(2) 0.57344(9) 0.4683(2) 0.0342(4) Uani 1 1 d . . . . .
H1 H 0.663857 0.561946 0.529245 0.041 Uiso 1 1 calc R U . . .
C2 C 0.7132(2) 0.57919(9) 0.3100(2) 0.0393(4) Uani 1 1 d . . . . .
H2A H 0.783988 0.614420 0.252425 0.047 Uiso 1 1 calc R U . . .
H2B H 0.595534 0.591176 0.294681 0.047 Uiso 1 1 calc R U . . .
C3 C 0.7564(2) 0.49092(9) 0.29394(19) 0.0352(4) Uani 1 1 d . . . . .
H3 H 0.826540 0.479739 0.207850 0.042 Uiso 1 1 calc R U . . .
C4 C 0.85848(19) 0.49812(9) 0.43870(18) 0.0325(4) Uani 1 1 d . . . . .
H4 H 0.974212 0.512325 0.413969 0.039 Uiso 1 1 calc R U . . .
C5 C 0.6126(2) 0.43622(9) 0.30707(19) 0.0338(3) Uani 1 1 d . . . . .
C6 C 0.6071(2) 0.36712(10) 0.2280(2) 0.0396(4) Uani 1 1 d . . . . .
H6 H 0.692380 0.354543 0.161980 0.048 Uiso 1 1 calc R U . . .
C7 C 0.4754(2) 0.31688(10) 0.2470(2) 0.0450(4) Uani 1 1 d . . . . .
H7 H 0.468549 0.269376 0.194034 0.054 Uiso 1 1 calc R U . . .
C8 C 0.3546(2) 0.33695(10) 0.3437(2) 0.0437(4) Uani 1 1 d . . . . .
H8 H 0.263069 0.303535 0.359135 0.052 Uiso 1 1 calc R U . . .
C9 C 0.3691(2) 0.40678(11) 0.4183(2) 0.0412(4) Uani 1 1 d . . . . .
H9 H 0.285202 0.420394 0.484863 0.049 Uiso 1 1 calc R U . . .
C10 C 0.86121(19) 0.43160(10) 0.54484(19) 0.0333(4) Uani 1 1 d . . . . .
C11 C 0.7871(2) 0.43570(12) 0.6789(2) 0.0462(4) Uani 1 1 d . . . . .
H11 H 0.730478 0.481973 0.706420 0.055 Uiso 1 1 calc R U . . .
C12 C 0.7946(3) 0.37277(14) 0.7739(2) 0.0566(5) Uani 1 1 d . . . . .
H12 H 0.742395 0.376258 0.865321 0.068 Uiso 1 1 calc R U . . .
C13 C 0.8777(3) 0.30511(12) 0.7363(3) 0.0550(5) Uani 1 1 d . . . . .
H13 H 0.883635 0.262338 0.801560 0.066 Uiso 1 1 calc R U . . .
C14 C 0.9512(3) 0.30062(11) 0.6035(3) 0.0520(5) Uani 1 1 d . . . . .
H14 H 1.009079 0.254520 0.576950 0.062 Uiso 1 1 calc R U . . .
C15 C 0.9420(2) 0.36271(10) 0.5075(2) 0.0416(4) Uani 1 1 d . . . . .
H15 H 0.991386 0.358175 0.415065 0.050 Uiso 1 1 calc R U . . .

loop_
_atom_site_aniso_label
_atom_site_aniso_U_11
_atom_site_aniso_U_22
_atom_site_aniso_U_33
_atom_site_aniso_U_23
_atom_site_aniso_U_13
_atom_site_aniso_U_12
O1 0.0676(8) 0.0320(6) 0.0577(9) -0.0012(6) -0.0130(7) 0.0017(6)
O2 0.0563(8) 0.0464(7) 0.0680(9) -0.0105(7) -0.0269(8) 0.0047(6)
N1 0.0422(8) 0.0361(7) 0.0381(8) -0.0043(6) -0.0031(7) 0.0012(5)
N2 0.0392(7) 0.0404(7) 0.0348(7) -0.0042(6) -0.0003(6) -0.0010(6)
C1 0.0343(8) 0.0320(7) 0.0363(9) -0.0012(6) -0.0023(7) 0.0006(6)
C2 0.0438(9) 0.0344(8) 0.0397(9) 0.0028(7) -0.0056(8) -0.0026(7)
C3 0.0398(9) 0.0381(8) 0.0279(8) -0.0008(6) 0.0026(7) 0.0003(6)
C4 0.0316(7) 0.0338(8) 0.0322(9) -0.0026(6) 0.0019(6) 0.0001(6)
C5 0.0381(8) 0.0345(8) 0.0289(7) 0.0004(6) -0.0049(7) 0.0024(6)
C6 0.0414(9) 0.0384(9) 0.0391(9) -0.0048(7) -0.0019(8) 0.0045(6)
C7 0.0470(9) 0.0341(8) 0.0538(11) -0.0076(8) -0.0102(9) 0.0035(7)
C8 0.0399(9) 0.0386(8) 0.0526(11) 0.0050(8) -0.0074(8) -0.0033(7)
C9 0.0380(9) 0.0470(10) 0.0385(9) 0.0006(7) 0.0004(8) -0.0009(7)
C10 0.0297(7) 0.0364(8) 0.0337(9) -0.0002(6) -0.0034(6) -0.0040(6)
C11 0.0482(10) 0.0518(10) 0.0385(10) 0.0015(8) 0.0046(8) 0.0055(8)
C12 0.0541(12) 0.0753(14) 0.0405(10) 0.0126(10) 0.0031(9) -0.0091(10)
C13 0.0622(12) 0.0470(10) 0.0557(13) 0.0171(10) -0.0167(10) -0.0169(9)
C14 0.0623(12) 0.0331(9) 0.0606(13) -0.0001(8) -0.0154(10) -0.0005(8)
C15 0.0447(9) 0.0387(8) 0.0412(10) -0.0043(7) -0.0020(8) 0.0017(7)

loop_
_atom_type_symbol
_atom_type_description
_atom_type_scat_dispersion_real
_atom_type_scat_dispersion_imag
_atom_type_scat_source
C C 0.0181 0.0091 'International Tables Vol C Tables 4.2.6.8 and 6.1.1.4'
H H 0.0000 0.0000 'International Tables Vol C Tables 4.2.6.8 and 6.1.1.4'
N N 0.0311 0.0180 'International Tables Vol C Tables 4.2.6.8 and 6.1.1.4'
O O 0.0492 0.0322 'International Tables Vol C Tables 4.2.6.8 and 6.1.1.4'

loop_
_geom_angle_atom_site_label_1
_geom_angle_atom_site_label_2
_geom_angle_atom_site_label_3
_geom_angle
_geom_angle_site_symmetry_1
_geom_angle_site_symmetry_3
_geom_angle_publ_flag
O1 N1 O2 123.92(15) . . ?
O1 N1 C1 117.86(14) . . ?
O2 N1 C1 118.20(14) . . ?
C9 N2 C5 117.61(15) . . ?
N1 C1 C2 117.23(14) . . ?
N1 C1 C4 116.54(13) . . ?
C2 C1 C4 90.92(13) . . ?
C1 C2 C3 88.31(13) . . ?
C5 C3 C2 114.75(14) . . ?
C5 C3 C4 112.88(14) . . ?
C2 C3 C4 87.84(12) . . ?
C10 C4 C1 121.70(14) . . ?
C10 C4 C3 120.25(13) . . ?
C1 C4 C3 87.03(12) . . ?
N2 C5 C6 122.54(16) . . ?
N2 C5 C3 116.74(14) . . ?
C6 C5 C3 120.69(16) . . ?
C7 C6 C5 118.93(17) . . ?
C8 C7 C6 118.86(16) . . ?
C7 C8 C9 118.69(17) . . ?
N2 C9 C8 123.37(17) . . ?
C11 C10 C15 118.17(17) . . ?
C11 C10 C4 122.92(16) . . ?
C15 C10 C4 118.91(16) . . ?
C10 C11 C12 120.69(19) . . ?
C13 C12 C11 120.5(2) . . ?
C14 C13 C12 119.12(19) . . ?
C13 C14 C15 120.63(19) . . ?
C14 C15 C10 120.88(19) . . ?

loop_
_geom_bond_atom_site_label_1
_geom_bond_atom_site_label_2
_geom_bond_distance
_geom_bond_site_symmetry_2
_geom_bond_publ_flag
O1 N1 1.2156(19) . ?
O2 N1 1.222(2) . ?
N1 C1 1.493(2) . ?
N2 C9 1.340(2) . ?
N2 C5 1.338(2) . ?
C1 C2 1.524(3) . ?
C1 C4 1.531(2) . ?
C2 C3 1.555(2) . ?
C3 C5 1.503(2) . ?
C3 C4 1.583(2) . ?
C4 C10 1.503(2) . ?
C5 C6 1.390(2) . ?
C6 C7 1.385(3) . ?
C7 C8 1.374(3) . ?
C8 C9 1.383(3) . ?
C10 C11 1.384(3) . ?
C10 C15 1.392(2) . ?
C11 C12 1.391(3) . ?
C12 C13 1.384(4) . ?
C13 C14 1.371(4) . ?
C14 C15 1.386(3) . ?
